data_4132783
loop_
_publ_author_name
'Reed, Christopher J.'
'Agapie, Theodor'

_publ_section_title
;
 Thermodynamics of Proton and Electron Transfer in Tetranuclear Clusters
 with Mn-OH<sub>2</sub>/OH Motifs Relevant to H<sub>2</sub>O Activation by
 the Oxygen Evolving Complex in Photosystem II.
;
_journal_issue 34
_journal_name_full 'Journal of the American Chemical Society'
_journal_page_first 10900
_journal_page_last 10908
_journal_paper_doi 10.1021/jacs.8b06426
_journal_volume 140
_journal_year 2018
_chemical_formula_moiety 'C66 H50 Fe3 Mn N12 O5, 2(C F3 O3 S), H2 O, C4 H10 O'
_chemical_formula_sum 'C72 H62 F6 Fe3 Mn N12 O13 S2'
_chemical_formula_weight 1703.94
_space_group_crystal_system monoclinic
_space_group_IT_number 14
_space_group_name_Hall '-P 2ybc'
_space_group_name_H-M_alt 'P 1 21/c 1'
_atom_sites_solution_hydrogens mixed
_atom_sites_solution_primary dual
_audit_creation_date 2018-01-24
_audit_creation_method
;
Olex2 1.2
(compiled 2017.08.10 svn.r3458 for OlexSys, GUI svn.r5381)
;
_cell_angle_alpha 90
_cell_angle_beta 92.393(5)
_cell_angle_gamma 90
_cell_formula_units_Z 4
_cell_length_a 12.2685(6)
_cell_length_b 29.896(2)
_cell_length_c 19.6152(17)
_cell_measurement_reflns_used 9630
_cell_measurement_temperature 100(2)
_cell_measurement_theta_max 74.37
_cell_measurement_theta_min 2.70
_cell_volume 7188.2(9)
_computing_cell_refinement 'SAINT V8.38A (?, 2016)'
_computing_data_reduction 'SAINT V8.38A (?, 2016)'
_computing_molecular_graphics 'Olex2 (Dolomanov et al., 2009)'
_computing_publication_material 'Olex2 (Dolomanov et al., 2009)'
_computing_structure_refinement 'XL (Sheldrick, 2008)'
_computing_structure_solution 'XT (Sheldrick, 2015)'
_diffrn_ambient_temperature 100.02
_diffrn_detector_area_resol_mean 8
_diffrn_measured_fraction_theta_full 1.000
_diffrn_measured_fraction_theta_max 0.995
_diffrn_measurement_device_type 'Bruker APEX-II CCD'
_diffrn_measurement_method '\f and \w scans'
_diffrn_radiation_type CuK\a
_diffrn_radiation_wavelength 1.54178
_diffrn_reflns_av_R_equivalents 0.1912
_diffrn_reflns_av_unetI/netI 0.0717
_diffrn_reflns_Laue_measured_fraction_full 1.000
_diffrn_reflns_Laue_measured_fraction_max 0.995
_diffrn_reflns_limit_h_max 15
_diffrn_reflns_limit_h_min -15
_diffrn_reflns_limit_k_max 37
_diffrn_reflns_limit_k_min -37
_diffrn_reflns_limit_l_max 24
_diffrn_reflns_limit_l_min -24
_diffrn_reflns_number 201519
_diffrn_reflns_point_group_measured_fraction_full 1.000
_diffrn_reflns_point_group_measured_fraction_max 0.995
_diffrn_reflns_theta_full 67.679
_diffrn_reflns_theta_max 74.755
_diffrn_reflns_theta_min 2.696
_diffrn_standards_number 0
_exptl_absorpt_coefficient_mu 7.461
_exptl_absorpt_correction_T_max 0.7538
_exptl_absorpt_correction_T_min 0.4701
_exptl_absorpt_correction_type multi-scan
_exptl_absorpt_process_details
'SADABS-2016/2 (Bruker,2016/2) was used for absorption correction. wR2(int) was 0.1516 before and 0.1131 after correction. The Ratio of minimum to maximum transmission is 0.6307. The \l/2 correction factor is Not present.'
_exptl_crystal_colour green
_exptl_crystal_colour_primary green
_exptl_crystal_density_diffrn 1.575
_exptl_crystal_description block
_exptl_crystal_F_000 3484
_refine_diff_density_max 1.320
_refine_diff_density_min -1.006
_refine_diff_density_rms 0.137
_refine_ls_extinction_method none
_refine_ls_goodness_of_fit_ref 1.140
_refine_ls_hydrogen_treatment constr
_refine_ls_matrix_type full
_refine_ls_number_parameters 988
_refine_ls_number_reflns 14693
_refine_ls_number_restraints 104
_refine_ls_restrained_S_all 1.150
_refine_ls_R_factor_all 0.1424
_refine_ls_R_factor_gt 0.1109
_refine_ls_shift/su_max 0.000
_refine_ls_shift/su_mean 0.000
_refine_ls_structure_factor_coef Fsqd
_refine_ls_weighting_details 'w=1/[\s^2^(Fo^2^)+107.3221P] where P=(Fo^2^+2Fc^2^)/3'
_refine_ls_weighting_scheme calc
_refine_ls_wR_factor_gt 0.2060
_refine_ls_wR_factor_ref 0.2230
_reflns_Friedel_coverage 0.000
_reflns_number_gt 11345
_reflns_number_total 14693
_reflns_threshold_expression 'I > 2\s(I)'
_cod_data_source_file ja8b06426_si_001.cif
_cod_data_source_block p17560_f
_cod_database_code 4132783
_shelx_shelxl_version_number 2016/6
_shelx_space_group_comment
;
The symmetry employed for this shelxl refinement is uniquely defined
by the following loop, which should always be used as a source of
symmetry information in preference to the above space-group names.
They are only intended as comments.
;
_olex2_refinement_description
;
1. Fixed Uiso
 At 1.2 times of:
  All C(H) groups, All C(H,H) groups
 At 1.5 times of:
  All C(H,H,H) groups, All O(H,H) groups
2. Uiso/Uaniso restraints and constraints
C103 \\sim O100 \\sim C102 \\sim C101 \\sim HE \\sim HF \\sim C100 \\sim HG
\\sim HH \\sim HI \\sim HJ \\sim HK \\sim HB \\sim HC \\sim HD: within 1.9A
with sigma of 0.02 and sigma for terminal atoms of 0.04
3.a Free rotating group:
 O101(H,HA)
3.b Rotating group:
 O2(H2A,H2B)
3.c Secondary CH2 refined with riding coordinates:
 C102(HE,HF), C101(HG,HH)
3.d Aromatic/amide H refined with riding coordinates:
 C47(H47), C6(H6), C2(H2), C40(H40), C83(H83), C59(H59), C16(H16), C63(H63),
 C61(H61), C69(H69), C57(H57), C49(H49), C73(H73), C35(H35), C48(H48), C43(H43),
  C25(H25), C52(H52), C24(H24), C82(H82), C26(H26), C58(H58), C71(H71),
 C23(H23), C66(H66), C56(H56), C91(H91), C93(H93), C60(H60), C33(H33), C15(H15),
  C62(H62), C51(H51), C92(H92), C34(H34), C41(H41), C81(H81), C67(H67),
 C36(H36), C72(H72), C46(H46), C4(H4), C14(H14), C13(H13), C68(H68), C53(H53),
 C50(H50), C42(H42)
3.e Idealised Me refined as rotating group:
 C100(HB,HC,HD), C103(HI,HJ,HK)
;
_olex2_submission_special_instructions 'No special instructions were received'

loop_
_space_group_symop_operation_xyz
'x, y, z'
'-x, y+1/2, -z+1/2'
'-x, -y, -z'
'x, -y-1/2, z-1/2'

loop_
_atom_site_label
_atom_site_type_symbol
_atom_site_fract_x
_atom_site_fract_y
_atom_site_fract_z
_atom_site_U_iso_or_equiv
_atom_site_adp_type
_atom_site_occupancy
_atom_site_site_symmetry_order
_atom_site_calc_flag
_atom_site_refinement_flags_posn
_atom_site_refinement_flags_adp
Fe1 Fe 0.38490(9) 0.43529(4) 0.34222(6) 0.0171(2) Uani 1 1 d . .
Fe3 Fe 0.37838(9) 0.44055(4) 0.18561(6) 0.0152(2) Uani 1 1 d . .
Fe2 Fe 0.18118(9) 0.41095(4) 0.25451(6) 0.0168(2) Uani 1 1 d . .
Mn1 Mn 0.23925(10) 0.52541(4) 0.26477(6) 0.0195(3) Uani 1 1 d . .
S201 S 0.13748(18) 0.63853(7) 0.08477(11) 0.0306(5) Uani 1 1 d . .
F204 F 0.2470(6) 0.6850(2) -0.0042(3) 0.0631(18) Uani 1 1 d . .
F205 F 0.3380(5) 0.6699(2) 0.0879(4) 0.0588(17) Uani 1 1 d . .
F203 F 0.2149(6) 0.7202(2) 0.0879(4) 0.072(2) Uani 1 1 d . .
O205 O 0.1800(6) 0.5979(2) 0.0590(4) 0.0481(19) Uani 1 1 d . .
O203 O 0.1363(7) 0.6428(3) 0.1575(3) 0.058(2) Uani 1 1 d . .
O1 O 0.2906(4) 0.45981(16) 0.2591(2) 0.0158(10) Uani 1 1 d . .
O2 O 0.1820(5) 0.59368(19) 0.2703(3) 0.0351(15) Uani 1 1 d . .
H2A H 0.120720 0.595659 0.294570 0.053 Uiso 1 1 d GR .
H2B H 0.158903 0.604010 0.228723 0.053 Uiso 1 1 d GR .
O204 O 0.0411(6) 0.6557(3) 0.0500(4) 0.0498(18) Uani 1 1 d . .
O11 O 0.2704(4) 0.38222(16) 0.3276(2) 0.0164(10) Uani 1 1 d . .
O21 O 0.2833(4) 0.38673(16) 0.1793(2) 0.0167(10) Uani 1 1 d . .
O31 O 0.4701(4) 0.41107(16) 0.2636(2) 0.0158(10) Uani 1 1 d . .
N23 N 0.0740(5) 0.4567(2) 0.2052(3) 0.0204(14) Uani 1 1 d . .
N24 N 0.0888(5) 0.5022(2) 0.2178(3) 0.0203(14) Uani 1 1 d . .
N32 N 0.5261(5) 0.4201(2) 0.1413(3) 0.0197(13) Uani 1 1 d . .
N22 N 0.0904(5) 0.3590(2) 0.2025(3) 0.0220(14) Uani 1 1 d . .
N13 N 0.3114(5) 0.4845(2) 0.4027(3) 0.0220(14) Uani 1 1 d . .
N11 N 0.5355(5) 0.4773(2) 0.3362(3) 0.0180(13) Uani 1 1 d . .
N21 N 0.0898(5) 0.4203(2) 0.3486(3) 0.0178(13) Uani 1 1 d . .
N12 N 0.4029(5) 0.3945(2) 0.4321(3) 0.0208(14) Uani 1 1 d . .
N31 N 0.2707(5) 0.4492(2) 0.0931(3) 0.0168(12) Uani 1 1 d . .
N33 N 0.4341(5) 0.5056(2) 0.1733(3) 0.0195(13) Uani 1 1 d . .
N14 N 0.2661(5) 0.5223(2) 0.3726(3) 0.0225(14) Uani 1 1 d . .
N34 N 0.3716(5) 0.5400(2) 0.2009(4) 0.0263(15) Uani 1 1 d . .
C47 C 0.7292(7) 0.3997(3) 0.0935(4) 0.0286(19) Uani 1 1 d . .
H47 H 0.799284 0.392778 0.077434 0.034 Uiso 1 1 calc R .
C6 C 0.4228(6) 0.3076(2) 0.3236(4) 0.0196(16) Uani 1 1 d . .
H6 H 0.434247 0.307559 0.371779 0.024 Uiso 1 1 calc R .
C2 C 0.3077(6) 0.2928(2) 0.2240(4) 0.0187(15) Uani 1 1 d . .
H2 H 0.240781 0.282133 0.203991 0.022 Uiso 1 1 calc R .
C40 C 0.5491(7) 0.5181(3) 0.3640(4) 0.0247(17) Uani 1 1 d . .
H40 H 0.499937 0.527423 0.397332 0.030 Uiso 1 1 calc R .
C37 C 0.6099(6) 0.3385(3) 0.3145(4) 0.0222(16) Uani 1 1 d . .
C83 C 0.0009(7) 0.5231(3) 0.1925(4) 0.0265(18) Uani 1 1 d . .
H83 H -0.009609 0.554528 0.193727 0.032 Uiso 1 1 calc R .
C59 C 0.0010(7) 0.3387(3) 0.2259(5) 0.0297(19) Uani 1 1 d . .
H59 H -0.019448 0.344566 0.271229 0.036 Uiso 1 1 calc R .
C16 C 0.1750(7) 0.2444(3) 0.3303(5) 0.0301(19) Uani 1 1 d . .
H16 H 0.203964 0.223268 0.299742 0.036 Uiso 1 1 calc R .
C54 C 0.2023(6) 0.4156(2) 0.0785(4) 0.0174(15) Uani 1 1 d . .
C63 C 0.1010(6) 0.4096(3) 0.4689(4) 0.0234(17) Uani 1 1 d . .
H63 H 0.134709 0.395404 0.507637 0.028 Uiso 1 1 calc R .
C61 C -0.0266(6) 0.4617(3) 0.4195(4) 0.0238(17) Uani 1 1 d . .
H61 H -0.082132 0.483551 0.423793 0.029 Uiso 1 1 calc R .
C69 C 0.4884(7) 0.3955(3) 0.4770(4) 0.0255(17) Uani 1 1 d . .
H69 H 0.547808 0.414736 0.468163 0.031 Uiso 1 1 calc R .
C57 C -0.0298(8) 0.3007(3) 0.1205(5) 0.037(2) Uani 1 1 d . .
H57 H -0.072654 0.281399 0.091764 0.044 Uiso 1 1 calc R .
C1 C 0.3213(6) 0.2953(3) 0.2944(4) 0.0225(16) Uani 1 1 d . .
C64 C 0.1337(6) 0.3999(3) 0.4043(4) 0.0208(16) Uani 1 1 d . .
C55 C 0.1236(6) 0.3487(3) 0.1389(4) 0.0208(16) Uani 1 1 d . .
C49 C 0.5409(6) 0.4169(3) 0.0734(4) 0.0232(17) Uani 1 1 d . .
H49 H 0.480331 0.421755 0.042587 0.028 Uiso 1 1 calc R .
C31 C 0.5816(6) 0.4169(2) 0.2607(4) 0.0167(15) Uani 1 1 d . .
C73 C 0.2439(7) 0.5508(3) 0.4230(4) 0.0300(19) Uani 1 1 d . .
H73 H 0.212044 0.579568 0.416497 0.036 Uiso 1 1 calc R .
C35 C 0.7677(7) 0.3228(3) 0.3905(5) 0.033(2) Uani 1 1 d . .
H35 H 0.807744 0.302947 0.419843 0.039 Uiso 1 1 calc R .
C48 C 0.6412(7) 0.4068(3) 0.0474(4) 0.0289(19) Uani 1 1 d . .
H48 H 0.649774 0.404808 -0.000425 0.035 Uiso 1 1 calc R .
C43 C 0.6891(6) 0.4917(2) 0.2689(4) 0.0216(16) Uani 1 1 d . .
H43 H 0.737554 0.481958 0.235426 0.026 Uiso 1 1 calc R .
C25 C 0.4260(8) 0.2845(3) -0.0044(4) 0.034(2) Uani 1 1 d . .
H25 H 0.468683 0.265529 -0.031572 0.040 Uiso 1 1 calc R .
C52 C 0.1013(7) 0.4600(3) -0.0039(4) 0.0257(17) Uani 1 1 d . .
H52 H 0.043950 0.463297 -0.037622 0.031 Uiso 1 1 calc R .
C24 C 0.3527(7) 0.3146(3) -0.0351(4) 0.032(2) Uani 1 1 d . .
H24 H 0.344180 0.316024 -0.083371 0.039 Uiso 1 1 calc R .
C82 C -0.0743(6) 0.4928(3) 0.1638(4) 0.0250(17) Uani 1 1 d . .
H82 H -0.143611 0.498959 0.142454 0.030 Uiso 1 1 calc R .
C17 C 0.2253(6) 0.2862(3) 0.3364(4) 0.0197(16) Uani 1 1 d . .
C26 C 0.4360(7) 0.2824(3) 0.0661(4) 0.0259(18) Uani 1 1 d . .
H26 H 0.486581 0.262069 0.087119 0.031 Uiso 1 1 calc R .
C3 C 0.3911(6) 0.3058(2) 0.1824(4) 0.0165(15) Uani 1 1 d . .
C58 C -0.0611(7) 0.3098(3) 0.1862(5) 0.034(2) Uani 1 1 d . .
H58 H -0.124416 0.296336 0.203372 0.041 Uiso 1 1 calc R .
C71 C 0.3153(6) 0.4911(3) 0.4705(4) 0.0249(18) Uani 1 1 d . .
H71 H 0.342702 0.470031 0.503181 0.030 Uiso 1 1 calc R .
C5 C 0.5071(6) 0.3200(2) 0.2822(4) 0.0184(15) Uani 1 1 d . .
C23 C 0.2922(7) 0.3424(3) 0.0053(4) 0.0281(18) Uani 1 1 d . .
H23 H 0.244230 0.363485 -0.016453 0.034 Uiso 1 1 calc R .
C66 C 0.3193(7) 0.3400(3) 0.5021(4) 0.0245(17) Uani 1 1 d . .
H66 H 0.259545 0.320728 0.510202 0.029 Uiso 1 1 calc R .
C27 C 0.3731(6) 0.3096(2) 0.1066(4) 0.0184(15) Uani 1 1 d . .
C56 C 0.0641(7) 0.3199(3) 0.0970(5) 0.0304(19) Uani 1 1 d . .
H56 H 0.087403 0.313310 0.052479 0.037 Uiso 1 1 calc R .
C12 C 0.1801(6) 0.3186(3) 0.3800(4) 0.0241(17) Uani 1 1 d . .
C91 C 0.5091(7) 0.5249(3) 0.1352(5) 0.033(2) Uani 1 1 d . .
H91 H 0.561997 0.509190 0.110516 0.039 Uiso 1 1 calc R .
C45 C 0.6109(6) 0.4130(3) 0.1850(4) 0.0201(15) Uani 1 1 d . .
C93 C 0.4112(8) 0.5786(3) 0.1775(5) 0.037(2) Uani 1 1 d . .
H93 H 0.382852 0.607340 0.187661 0.044 Uiso 1 1 calc R .
C60 C 0.0108(6) 0.4508(3) 0.3566(4) 0.0198(16) Uani 1 1 d . .
H60 H -0.020253 0.465347 0.317339 0.024 Uiso 1 1 calc R .
C33 C 0.7456(6) 0.3946(3) 0.3382(4) 0.0231(17) Uani 1 1 d . .
H33 H 0.772439 0.424041 0.331768 0.028 Uiso 1 1 calc R .
C15 C 0.0855(7) 0.2323(3) 0.3662(5) 0.036(2) Uani 1 1 d . .
H15 H 0.053348 0.203518 0.360871 0.044 Uiso 1 1 calc R .
C62 C 0.0180(6) 0.4403(3) 0.4763(4) 0.0253(17) Uani 1 1 d . .
H62 H -0.007975 0.446626 0.520186 0.030 Uiso 1 1 calc R .
C11 C 0.2269(6) 0.3666(2) 0.3877(4) 0.0185(15) Uani 1 1 d . .
C21 C 0.2294(6) 0.3728(2) 0.1188(4) 0.0193(15) Uani 1 1 d . .
C51 C 0.1709(7) 0.4956(3) 0.0115(4) 0.0248(17) Uani 1 1 d . .
H51 H 0.161774 0.523596 -0.010941 0.030 Uiso 1 1 calc R .
C92 C 0.4989(8) 0.5712(3) 0.1366(5) 0.037(2) Uani 1 1 d . .
H92 H 0.542021 0.592771 0.114598 0.045 Uiso 1 1 calc R .
C201 C 0.2384(9) 0.6807(3) 0.0639(6) 0.042(2) Uani 1 1 d . .
C34 C 0.8051(7) 0.3656(3) 0.3796(5) 0.031(2) Uani 1 1 d . .
H34 H 0.872262 0.375150 0.400749 0.037 Uiso 1 1 calc R .
C41 C 0.6300(7) 0.5468(3) 0.3468(4) 0.0260(18) Uani 1 1 d . .
H41 H 0.637024 0.575210 0.368172 0.031 Uiso 1 1 calc R .
C81 C -0.0241(7) 0.4519(3) 0.1736(4) 0.0239(17) Uani 1 1 d . .
H81 H -0.055052 0.424046 0.159738 0.029 Uiso 1 1 calc R .
C32 C 0.6473(6) 0.3823(2) 0.3054(4) 0.0169(15) Uani 1 1 d . .
C22 C 0.2987(6) 0.3410(3) 0.0766(4) 0.0197(16) Uani 1 1 d . .
C67 C 0.4074(7) 0.3416(3) 0.5476(4) 0.0301(19) Uani 1 1 d . .
H67 H 0.409145 0.323463 0.587406 0.036 Uiso 1 1 calc R .
C36 C 0.6718(7) 0.3095(3) 0.3585(4) 0.0291(19) Uani 1 1 d . .
H36 H 0.646038 0.279964 0.365815 0.035 Uiso 1 1 calc R .
C72 C 0.2740(7) 0.5324(3) 0.4858(4) 0.0282(19) Uani 1 1 d . .
H72 H 0.267568 0.545477 0.529660 0.034 Uiso 1 1 calc R .
C46 C 0.7133(6) 0.4028(3) 0.1630(4) 0.0239(17) Uani 1 1 d . .
H46 H 0.772288 0.397877 0.195066 0.029 Uiso 1 1 calc R .
C4 C 0.4915(6) 0.3179(2) 0.2121(4) 0.0190(15) Uani 1 1 d . .
H4 H 0.550327 0.324744 0.183889 0.023 Uiso 1 1 calc R .
C14 C 0.0440(7) 0.2637(3) 0.4104(5) 0.036(2) Uani 1 1 d . .
H14 H -0.016548 0.256082 0.436714 0.043 Uiso 1 1 calc R .
C13 C 0.0893(7) 0.3058(3) 0.4167(5) 0.0307(19) Uani 1 1 d . .
H13 H 0.058174 0.326707 0.446713 0.037 Uiso 1 1 calc R .
C68 C 0.4938(7) 0.3699(3) 0.5352(4) 0.030(2) Uani 1 1 d . .
H68 H 0.555231 0.371567 0.566230 0.036 Uiso 1 1 calc R .
C65 C 0.3185(6) 0.3668(3) 0.4439(4) 0.0201(16) Uani 1 1 d . .
C53 C 0.1159(7) 0.4196(3) 0.0300(4) 0.0234(17) Uani 1 1 d . .
H53 H 0.068244 0.395116 0.020470 0.028 Uiso 1 1 calc R .
C50 C 0.2538(7) 0.4892(3) 0.0605(4) 0.0239(17) Uani 1 1 d . .
H50 H 0.300787 0.513534 0.071987 0.029 Uiso 1 1 calc R .
C42 C 0.7018(7) 0.5338(3) 0.2978(4) 0.0274(18) Uani 1 1 d . .
H42 H 0.758265 0.553235 0.284431 0.033 Uiso 1 1 calc R .
C44 C 0.6061(6) 0.4641(2) 0.2886(4) 0.0149(14) Uani 1 1 d . .
S200 S -0.0858(2) 0.62673(8) 0.33722(12) 0.0381(5) Uani 1 1 d . .
F202 F 0.0183(7) 0.7003(2) 0.3137(4) 0.078(2) Uani 1 1 d . .
F201 F -0.1472(8) 0.7096(3) 0.3390(4) 0.091(3) Uani 1 1 d . .
F200 F -0.0298(7) 0.6920(2) 0.4180(3) 0.074(2) Uani 1 1 d . .
O201 O -0.1086(7) 0.6253(3) 0.2644(3) 0.058(2) Uani 1 1 d . .
O200 O 0.0152(7) 0.6062(3) 0.3606(4) 0.066(2) Uani 1 1 d . .
O202 O -0.1764(6) 0.6173(3) 0.3788(3) 0.054(2) Uani 1 1 d . .
C200 C -0.0575(10) 0.6847(4) 0.3535(6) 0.053(3) Uani 1 1 d . .
O101 O -0.1586(12) 0.6142(6) 0.1270(6) 0.127(5) Uani 1 1 d . .
H H -0.218099 0.598659 0.120971 0.190 Uiso 1 1 d G .
HA H -0.148768 0.620743 0.170096 0.190 Uiso 1 1 d G .
O100 O 0.5898(11) 0.1943(4) 0.1669(6) 0.105(3) Uani 1 1 d . U
C100 C 0.4601(18) 0.1801(6) 0.2441(7) 0.125(6) Uani 1 1 d . U
HB H 0.407868 0.197078 0.215153 0.187 Uiso 1 1 calc GR U
HC H 0.444523 0.184755 0.292130 0.187 Uiso 1 1 calc GR U
HD H 0.453820 0.148189 0.233071 0.187 Uiso 1 1 calc GR U
C102 C 0.7013(16) 0.2097(6) 0.1507(10) 0.110(5) Uani 1 1 d . U
HE H 0.709720 0.241283 0.165094 0.132 Uiso 1 1 calc R U
HF H 0.755428 0.191809 0.177832 0.132 Uiso 1 1 calc R U
C101 C 0.573(2) 0.1957(7) 0.2316(11) 0.134(5) Uani 1 1 d . U
HG H 0.582865 0.226649 0.248586 0.161 Uiso 1 1 calc R U
HH H 0.626588 0.176282 0.256586 0.161 Uiso 1 1 calc R U
C103 C 0.7256(17) 0.2063(7) 0.0798(13) 0.145(7) Uani 1 1 d . U
HI H 0.666645 0.220087 0.051902 0.217 Uiso 1 1 calc GR U
HJ H 0.732223 0.174685 0.067339 0.217 Uiso 1 1 calc GR U
HK H 0.794361 0.221721 0.071979 0.217 Uiso 1 1 calc GR U

loop_
_atom_site_aniso_label
_atom_site_aniso_U_11
_atom_site_aniso_U_22
_atom_site_aniso_U_33
_atom_site_aniso_U_23
_atom_site_aniso_U_13
_atom_site_aniso_U_12
Fe1 0.0173(6) 0.0168(6) 0.0175(6) -0.0008(5) 0.0052(5) -0.0001(5)
Fe3 0.0159(6) 0.0157(6) 0.0141(5) -0.0004(4) 0.0017(4) 0.0002(4)
Fe2 0.0164(6) 0.0176(6) 0.0166(5) 0.0007(4) 0.0024(5) 0.0013(5)
Mn1 0.0197(6) 0.0160(6) 0.0229(6) -0.0019(5) -0.0003(5) 0.0025(5)
S201 0.0379(12) 0.0270(11) 0.0276(10) -0.0067(8) 0.0082(9) 0.0034(9)
F204 0.088(5) 0.042(4) 0.060(4) 0.016(3) 0.011(4) -0.014(3)
F205 0.040(3) 0.053(4) 0.082(5) 0.007(3) -0.008(3) -0.003(3)
F203 0.075(5) 0.024(3) 0.114(6) -0.020(3) -0.016(4) 0.004(3)
O205 0.060(5) 0.018(3) 0.069(5) -0.009(3) 0.040(4) -0.004(3)
O203 0.088(6) 0.060(5) 0.027(4) -0.005(3) 0.010(4) 0.022(4)
O1 0.016(2) 0.014(2) 0.017(2) -0.0010(19) 0.000(2) 0.003(2)
O2 0.037(3) 0.020(3) 0.048(4) -0.004(3) -0.001(3) 0.013(3)
O204 0.041(4) 0.055(5) 0.052(4) -0.012(4) -0.011(3) 0.002(3)
O11 0.022(3) 0.015(2) 0.012(2) -0.0002(19) 0.003(2) 0.000(2)
O21 0.022(3) 0.019(3) 0.009(2) -0.0012(19) -0.003(2) -0.003(2)
O31 0.019(3) 0.018(3) 0.010(2) -0.0020(19) -0.0025(19) -0.003(2)
N23 0.020(3) 0.020(3) 0.022(3) 0.004(3) 0.009(3) 0.003(3)
N24 0.019(3) 0.021(3) 0.021(3) 0.012(3) 0.001(3) 0.009(3)
N32 0.019(3) 0.024(3) 0.016(3) -0.002(3) 0.002(3) 0.001(3)
N22 0.021(3) 0.019(3) 0.026(3) 0.002(3) 0.002(3) 0.004(3)
N13 0.028(4) 0.021(3) 0.017(3) -0.003(3) 0.000(3) 0.000(3)
N11 0.018(3) 0.018(3) 0.017(3) 0.000(2) 0.000(2) 0.006(3)
N21 0.014(3) 0.019(3) 0.021(3) 0.002(2) 0.006(2) -0.001(2)
N12 0.015(3) 0.025(3) 0.022(3) 0.001(3) 0.000(3) 0.006(3)
N31 0.019(3) 0.014(3) 0.017(3) 0.003(2) 0.000(2) 0.001(2)
N33 0.015(3) 0.021(3) 0.023(3) 0.006(3) 0.004(3) -0.006(3)
N14 0.020(3) 0.023(3) 0.025(3) -0.003(3) 0.009(3) 0.002(3)
N34 0.021(3) 0.026(4) 0.031(4) 0.005(3) -0.006(3) -0.007(3)
C47 0.019(4) 0.040(5) 0.028(4) -0.008(4) 0.013(3) 0.002(4)
C6 0.026(4) 0.012(3) 0.021(4) 0.006(3) -0.003(3) 0.009(3)
C2 0.024(4) 0.010(3) 0.022(4) 0.001(3) -0.005(3) -0.002(3)
C40 0.033(5) 0.015(4) 0.026(4) -0.002(3) 0.005(3) 0.001(3)
C37 0.022(4) 0.021(4) 0.023(4) -0.003(3) -0.004(3) 0.002(3)
C83 0.033(5) 0.024(4) 0.022(4) 0.001(3) 0.001(3) 0.004(4)
C59 0.029(5) 0.020(4) 0.041(5) 0.006(4) 0.006(4) -0.002(3)
C16 0.031(5) 0.021(4) 0.038(5) 0.002(4) 0.010(4) -0.005(4)
C54 0.020(4) 0.013(3) 0.020(4) -0.003(3) 0.003(3) 0.000(3)
C63 0.017(4) 0.034(5) 0.020(4) 0.001(3) 0.006(3) -0.002(3)
C61 0.015(4) 0.023(4) 0.034(4) -0.004(3) 0.011(3) 0.000(3)
C69 0.024(4) 0.026(4) 0.026(4) -0.004(3) 0.001(3) 0.001(3)
C57 0.037(5) 0.021(4) 0.050(6) 0.001(4) -0.011(4) -0.009(4)
C1 0.025(4) 0.018(4) 0.025(4) 0.006(3) 0.003(3) 0.001(3)
C64 0.018(4) 0.027(4) 0.018(4) 0.000(3) 0.005(3) -0.005(3)
C55 0.018(4) 0.019(4) 0.025(4) 0.005(3) -0.003(3) 0.001(3)
C49 0.021(4) 0.032(4) 0.018(4) 0.001(3) 0.007(3) 0.000(3)
C31 0.012(3) 0.023(4) 0.015(3) 0.000(3) 0.003(3) 0.000(3)
C73 0.029(5) 0.027(5) 0.034(5) -0.017(4) 0.001(4) 0.006(4)
C35 0.022(4) 0.025(4) 0.050(6) 0.005(4) -0.017(4) 0.000(4)
C48 0.032(5) 0.035(5) 0.020(4) -0.012(3) 0.004(3) -0.005(4)
C43 0.027(4) 0.016(4) 0.022(4) -0.002(3) 0.006(3) -0.001(3)
C25 0.043(5) 0.028(5) 0.030(5) -0.011(4) 0.005(4) 0.009(4)
C52 0.031(5) 0.018(4) 0.027(4) -0.001(3) -0.002(4) 0.005(3)
C24 0.040(5) 0.032(5) 0.025(4) -0.009(4) 0.000(4) 0.006(4)
C82 0.018(4) 0.035(5) 0.022(4) 0.000(3) 0.004(3) 0.002(3)
C17 0.022(4) 0.021(4) 0.016(3) 0.008(3) -0.006(3) -0.001(3)
C26 0.025(4) 0.024(4) 0.028(4) -0.007(3) -0.011(3) 0.005(3)
C3 0.017(4) 0.007(3) 0.026(4) 0.002(3) 0.002(3) 0.004(3)
C58 0.021(4) 0.028(5) 0.053(6) 0.009(4) -0.003(4) -0.011(4)
C71 0.018(4) 0.040(5) 0.017(4) -0.003(3) 0.006(3) -0.006(3)
C5 0.019(4) 0.009(3) 0.027(4) 0.000(3) 0.002(3) 0.004(3)
C23 0.037(5) 0.025(4) 0.022(4) -0.005(3) -0.005(4) 0.004(4)
C66 0.030(4) 0.031(4) 0.014(4) 0.003(3) 0.002(3) 0.003(3)
C27 0.014(4) 0.020(4) 0.020(4) -0.008(3) -0.006(3) -0.002(3)
C56 0.028(5) 0.028(5) 0.035(5) 0.002(4) -0.011(4) -0.003(4)
C12 0.023(4) 0.028(4) 0.021(4) 0.009(3) 0.000(3) 0.001(3)
C91 0.030(5) 0.032(5) 0.037(5) 0.000(4) 0.002(4) -0.009(4)
C45 0.019(4) 0.019(4) 0.023(4) -0.003(3) 0.001(3) -0.002(3)
C93 0.045(6) 0.016(4) 0.050(6) -0.004(4) 0.006(5) -0.001(4)
C60 0.007(3) 0.027(4) 0.025(4) 0.000(3) 0.001(3) -0.005(3)
C33 0.014(4) 0.024(4) 0.031(4) -0.003(3) -0.008(3) 0.002(3)
C15 0.032(5) 0.021(4) 0.056(6) 0.009(4) 0.004(4) -0.005(4)
C62 0.018(4) 0.030(4) 0.028(4) -0.009(3) 0.011(3) -0.003(3)
C11 0.018(4) 0.021(4) 0.017(4) 0.007(3) 0.004(3) 0.005(3)
C21 0.028(4) 0.016(4) 0.013(3) -0.001(3) -0.001(3) 0.001(3)
C51 0.042(5) 0.013(4) 0.019(4) -0.002(3) -0.001(4) -0.002(3)
C92 0.046(6) 0.023(5) 0.043(5) 0.004(4) 0.008(4) -0.010(4)
C201 0.055(6) 0.015(4) 0.056(6) -0.003(4) -0.020(5) 0.000(4)
C34 0.020(4) 0.035(5) 0.037(5) 0.004(4) -0.018(4) 0.001(4)
C41 0.036(5) 0.018(4) 0.023(4) -0.008(3) -0.002(4) -0.001(3)
C81 0.026(4) 0.024(4) 0.022(4) -0.002(3) 0.007(3) 0.002(3)
C32 0.015(4) 0.021(4) 0.015(3) -0.001(3) 0.004(3) 0.007(3)
C22 0.015(4) 0.021(4) 0.022(4) -0.004(3) -0.006(3) -0.003(3)
C67 0.028(5) 0.036(5) 0.026(4) 0.002(4) -0.004(4) 0.014(4)
C36 0.028(4) 0.022(4) 0.035(5) 0.007(4) -0.011(4) 0.001(3)
C72 0.026(4) 0.035(5) 0.024(4) -0.011(4) 0.007(3) -0.001(4)
C46 0.016(4) 0.031(4) 0.025(4) -0.005(3) 0.001(3) 0.000(3)
C4 0.013(3) 0.014(4) 0.030(4) -0.002(3) 0.000(3) 0.001(3)
C14 0.031(5) 0.034(5) 0.044(5) 0.011(4) 0.011(4) -0.002(4)
C13 0.027(4) 0.030(5) 0.036(5) 0.008(4) 0.010(4) 0.004(4)
C68 0.041(5) 0.030(5) 0.017(4) -0.008(3) -0.010(4) 0.017(4)
C65 0.023(4) 0.025(4) 0.013(3) 0.000(3) 0.003(3) 0.008(3)
C53 0.031(4) 0.013(4) 0.026(4) 0.001(3) -0.001(3) -0.003(3)
C50 0.032(4) 0.020(4) 0.020(4) 0.001(3) 0.001(3) 0.000(3)
C42 0.034(5) 0.020(4) 0.028(4) -0.002(3) 0.008(4) -0.007(3)
C44 0.014(3) 0.014(3) 0.017(3) 0.000(3) 0.001(3) 0.003(3)
S200 0.0506(14) 0.0324(12) 0.0319(11) -0.0001(9) 0.0103(10) -0.0037(10)
F202 0.111(6) 0.059(5) 0.065(5) 0.014(4) 0.016(4) -0.046(4)
F201 0.126(7) 0.058(5) 0.089(6) 0.004(4) -0.009(5) 0.047(5)
F200 0.115(6) 0.068(5) 0.038(4) -0.014(3) -0.004(4) -0.034(4)
O201 0.072(5) 0.076(6) 0.027(3) -0.013(4) 0.008(3) -0.024(4)
O200 0.077(6) 0.064(6) 0.058(5) 0.015(4) 0.012(4) 0.038(5)
O202 0.058(5) 0.071(5) 0.035(4) -0.002(4) 0.015(3) -0.028(4)
C200 0.070(8) 0.050(7) 0.039(6) 0.011(5) 0.005(6) 0.014(6)
O101 0.155(13) 0.136(13) 0.086(9) -0.008(8) -0.035(8) 0.006(10)
O100 0.141(7) 0.068(6) 0.101(6) -0.024(5) -0.062(6) 0.030(6)
C100 0.228(15) 0.104(10) 0.044(7) 0.014(7) 0.021(10) 0.127(11)
C102 0.110(9) 0.082(8) 0.133(9) 0.004(8) -0.071(8) -0.005(8)
C101 0.190(10) 0.098(9) 0.111(9) -0.005(9) -0.042(10) 0.041(9)
C103 0.119(13) 0.107(13) 0.206(16) 0.004(14) -0.019(14) -0.040(11)

loop_
_atom_type_symbol
_atom_type_description
_atom_type_scat_dispersion_real
_atom_type_scat_dispersion_imag
_atom_type_scat_source
C C 0.0181 0.0091 'International Tables Vol C Tables 4.2.6.8 and 6.1.1.4'
H H 0.0000 0.0000 'International Tables Vol C Tables 4.2.6.8 and 6.1.1.4'
F F 0.0727 0.0534 'International Tables Vol C Tables 4.2.6.8 and 6.1.1.4'
Fe Fe -1.1336 3.1974 'International Tables Vol C Tables 4.2.6.8 and 6.1.1.4'
Mn Mn -0.5299 2.8052 'International Tables Vol C Tables 4.2.6.8 and 6.1.1.4'
N N 0.0311 0.0180 'International Tables Vol C Tables 4.2.6.8 and 6.1.1.4'
O O 0.0492 0.0322 'International Tables Vol C Tables 4.2.6.8 and 6.1.1.4'
S S 0.3331 0.5567 'International Tables Vol C Tables 4.2.6.8 and 6.1.1.4'

loop_
_geom_angle_atom_site_label_1
_geom_angle_atom_site_label_2
_geom_angle_atom_site_label_3
_geom_angle
O1 Fe1 O11 79.41(19)
O1 Fe1 N13 87.6(2)
O1 Fe1 N11 101.1(2)
O1 Fe1 N12 150.9(2)
O11 Fe1 N11 161.9(2)
O11 Fe1 N12 74.5(2)
O31 Fe1 O1 79.54(19)
O31 Fe1 O11 89.41(19)
O31 Fe1 N13 156.6(2)
O31 Fe1 N11 73.1(2)
O31 Fe1 N12 112.5(2)
N13 Fe1 O11 107.4(2)
N13 Fe1 N11 90.6(2)
N13 Fe1 N12 88.1(2)
N12 Fe1 N11 107.7(2)
O1 Fe3 Fe2 41.61(15)
O1 Fe3 O21 86.8(2)
O1 Fe3 O31 82.9(2)
O1 Fe3 N32 154.6(2)
O1 Fe3 N31 104.2(2)
O1 Fe3 N33 90.2(2)
O21 Fe3 Fe2 45.34(14)
O21 Fe3 O31 90.1(2)
O21 Fe3 N32 104.4(2)
O21 Fe3 N31 73.5(2)
O21 Fe3 N33 160.9(2)
O31 Fe3 Fe2 87.99(14)
O31 Fe3 N32 74.5(2)
O31 Fe3 N31 161.4(2)
O31 Fe3 N33 108.3(2)
N32 Fe3 Fe2 145.76(18)
N32 Fe3 N31 100.8(2)
N31 Fe3 Fe2 86.46(16)
N33 Fe3 Fe2 127.79(18)
N33 Fe3 N32 86.1(2)
N33 Fe3 N31 89.0(2)
O1 Fe2 Fe3 40.08(14)
O1 Fe2 O21 82.14(19)
O1 Fe2 N23 87.2(2)
O1 Fe2 N22 153.1(2)
O1 Fe2 N21 103.6(2)
O11 Fe2 Fe3 91.30(15)
O11 Fe2 O1 86.2(2)
O11 Fe2 O21 91.8(2)
O11 Fe2 N23 159.7(2)
O11 Fe2 N22 107.0(2)
O11 Fe2 N21 74.5(2)
O21 Fe2 Fe3 42.22(14)
O21 Fe2 N22 74.3(2)
O21 Fe2 N21 164.6(2)
N23 Fe2 Fe3 95.93(17)
N23 Fe2 O21 106.3(2)
N23 Fe2 N22 87.1(2)
N23 Fe2 N21 88.4(2)
N22 Fe2 Fe3 114.70(17)
N22 Fe2 N21 102.5(2)
N21 Fe2 Fe3 142.67(17)
O1 Mn1 O2 178.8(2)
O1 Mn1 N24 86.0(2)
O1 Mn1 N14 88.7(2)
O1 Mn1 N34 85.5(2)
N24 Mn1 O2 92.9(2)
N14 Mn1 O2 91.6(3)
N14 Mn1 N24 120.5(2)
N14 Mn1 N34 120.1(3)
N34 Mn1 O2 95.3(3)
N34 Mn1 N24 118.5(2)
O205 S201 O203 116.6(5)
O205 S201 O204 116.3(5)
O205 S201 C201 104.4(4)
O203 S201 O204 113.5(5)
O203 S201 C201 101.4(5)
O204 S201 C201 101.5(5)
Fe3 O1 Fe1 99.8(2)
Fe3 O1 Fe2 98.3(2)
Fe3 O1 Mn1 120.4(2)
Fe2 O1 Fe1 97.4(2)
Fe2 O1 Mn1 119.6(2)
Mn1 O1 Fe1 116.8(2)
Mn1 O2 H2A 111.4
Mn1 O2 H2B 111.5
H2A O2 H2B 102.4
Fe2 O11 Fe1 96.7(2)
C11 O11 Fe1 114.2(4)
C11 O11 Fe2 122.8(4)
Fe3 O21 Fe2 92.4(2)
C21 O21 Fe3 123.3(4)
C21 O21 Fe2 115.0(4)
Fe1 O31 Fe3 97.4(2)
C31 O31 Fe1 121.8(4)
C31 O31 Fe3 115.3(4)
N24 N23 Fe2 118.6(5)
C81 N23 Fe2 132.6(5)
C81 N23 N24 107.1(6)
N23 N24 Mn1 119.6(4)
C83 N24 Mn1 133.1(6)
C83 N24 N23 107.1(7)
C49 N32 Fe3 124.9(5)
C45 N32 Fe3 115.8(5)
C45 N32 C49 119.1(6)
C59 N22 Fe2 125.2(6)
C59 N22 C55 119.2(7)
C55 N22 Fe2 115.4(5)
N14 N13 Fe1 120.2(4)
C71 N13 Fe1 131.1(6)
C71 N13 N14 107.6(6)
C40 N11 Fe1 125.2(5)
C40 N11 C44 118.1(7)
C44 N11 Fe1 115.1(5)
C64 N21 Fe2 114.9(5)
C64 N21 C60 118.6(6)
C60 N21 Fe2 125.0(5)
C69 N12 Fe1 125.3(5)
C69 N12 C65 119.0(7)
C65 N12 Fe1 115.7(5)
C54 N31 Fe3 115.9(5)
C54 N31 C50 118.5(6)
C50 N31 Fe3 124.0(5)
N34 N33 Fe3 117.0(4)
C91 N33 Fe3 134.9(6)
C91 N33 N34 107.2(6)
N13 N14 Mn1 120.2(5)
C73 N14 Mn1 132.6(6)
C73 N14 N13 107.2(7)
N33 N34 Mn1 121.0(5)
C93 N34 Mn1 132.2(6)
C93 N34 N33 106.8(7)
C48 C47 H47 120.4
C46 C47 H47 120.4
C46 C47 C48 119.3(7)
C1 C6 H6 119.9
C5 C6 H6 119.9
C5 C6 C1 120.1(7)
C1 C2 H2 119.7
C1 C2 C3 120.6(7)
C3 C2 H2 119.7
N11 C40 H40 118.3
N11 C40 C41 123.4(7)
C41 C40 H40 118.3
C32 C37 C5 124.5(7)
C32 C37 C36 118.7(7)
C36 C37 C5 116.8(7)
N24 C83 H83 124.4
N24 C83 C82 111.2(8)
C82 C83 H83 124.4
N22 C59 H59 119.1
N22 C59 C58 121.9(8)
C58 C59 H59 119.1
C17 C16 H16 118.3
C15 C16 H16 118.3
C15 C16 C17 123.4(8)
N31 C54 C21 113.4(6)
N31 C54 C53 122.3(7)
C53 C54 C21 124.3(7)
C64 C63 H63 120.6
C64 C63 C62 118.8(8)
C62 C63 H63 120.6
C60 C61 H61 120.7
C60 C61 C62 118.7(7)
C62 C61 H61 120.7
N12 C69 H69 118.6
N12 C69 C68 122.8(8)
C68 C69 H69 118.6
C58 C57 H57 120.2
C56 C57 H57 120.2
C56 C57 C58 119.7(8)
C6 C1 C17 122.1(7)
C2 C1 C6 119.4(7)
C2 C1 C17 118.4(7)
N21 C64 C63 122.0(7)
N21 C64 C11 113.0(6)
C63 C64 C11 124.9(7)
N22 C55 C56 121.1(7)
N22 C55 C21 114.4(6)
C56 C55 C21 124.5(7)
N32 C49 H49 118.8
N32 C49 C48 122.4(7)
C48 C49 H49 118.8
O31 C31 C45 107.5(6)
O31 C31 C32 112.6(6)
O31 C31 C44 106.2(6)
C45 C31 C32 110.8(6)
C44 C31 C45 111.1(6)
C44 C31 C32 108.6(6)
N14 C73 H73 124.8
N14 C73 C72 110.4(8)
C72 C73 H73 124.8
C34 C35 H35 120.5
C36 C35 H35 120.5
C36 C35 C34 119.0(8)
C47 C48 H48 121.0
C49 C48 C47 118.0(7)
C49 C48 H48 121.0
C42 C43 H43 120.0
C44 C43 H43 120.0
C44 C43 C42 120.0(7)
C24 C25 H25 120.3
C26 C25 H25 120.3
C26 C25 C24 119.3(8)
C51 C52 H52 120.1
C53 C52 H52 120.1
C53 C52 C51 119.8(8)
C25 C24 H24 120.2
C23 C24 C25 119.6(8)
C23 C24 H24 120.2
C83 C82 H82 128.2
C81 C82 C83 103.6(7)
C81 C82 H82 128.2
C16 C17 C1 118.1(7)
C16 C17 C12 118.8(7)
C12 C17 C1 123.0(7)
C25 C26 H26 119.5
C25 C26 C27 121.0(8)
C27 C26 H26 119.5
C2 C3 C27 121.4(7)
C4 C3 C2 119.2(7)
C4 C3 C27 119.3(7)
C59 C58 C57 118.9(8)
C59 C58 H58 120.6
C57 C58 H58 120.6
N13 C71 H71 124.8
N13 C71 C72 110.5(8)
C72 C71 H71 124.8
C6 C5 C37 119.0(7)
C4 C5 C6 119.6(7)
C4 C5 C37 121.2(7)
C24 C23 H23 118.6
C24 C23 C22 122.9(8)
C22 C23 H23 118.6
C67 C66 H66 120.4
C67 C66 C65 119.2(8)
C65 C66 H66 120.4
C26 C27 C3 117.3(7)
C26 C27 C22 120.7(7)
C22 C27 C3 121.9(6)
C57 C56 H56 120.4
C55 C56 C57 119.2(9)
C55 C56 H56 120.4
C17 C12 C11 122.6(7)
C13 C12 C17 117.3(8)
C13 C12 C11 120.1(7)
N33 C91 H91 124.7
N33 C91 C92 110.7(8)
C92 C91 H91 124.7
N32 C45 C31 113.4(6)
N32 C45 C46 121.9(7)
C46 C45 C31 124.7(7)
N34 C93 H93 124.4
N34 C93 C92 111.1(8)
C92 C93 H93 124.4
N21 C60 C61 122.3(7)
N21 C60 H60 118.8
C61 C60 H60 118.8
C34 C33 H33 118.8
C34 C33 C32 122.3(8)
C32 C33 H33 118.8
C16 C15 H15 121.3
C16 C15 C14 117.5(8)
C14 C15 H15 121.3
C63 C62 H62 120.2
C61 C62 C63 119.5(7)
C61 C62 H62 120.2
O11 C11 C64 105.8(6)
O11 C11 C12 112.4(6)
O11 C11 C65 108.0(6)
C12 C11 C64 109.8(6)
C65 C11 C64 111.5(6)
C65 C11 C12 109.3(6)
O21 C21 C54 106.0(6)
O21 C21 C55 107.1(6)
O21 C21 C22 112.8(6)
C54 C21 C55 110.7(6)
C54 C21 C22 110.5(6)
C22 C21 C55 109.6(6)
C52 C51 H51 120.9
C50 C51 C52 118.2(7)
C50 C51 H51 120.9
C91 C92 H92 127.9
C93 C92 C91 104.2(8)
C93 C92 H92 127.9
F204 C201 S201 111.6(7)
F205 C201 S201 112.0(7)
F205 C201 F204 105.3(9)
F203 C201 S201 112.4(8)
F203 C201 F204 107.3(8)
F203 C201 F205 107.8(8)
C35 C34 H34 119.9
C33 C34 C35 120.2(8)
C33 C34 H34 119.9
C40 C41 H41 120.5
C40 C41 C42 119.0(7)
C42 C41 H41 120.5
N23 C81 C82 110.9(7)
N23 C81 H81 124.5
C82 C81 H81 124.5
C37 C32 C31 121.8(7)
C33 C32 C37 118.0(7)
C33 C32 C31 120.2(7)
C23 C22 C27 116.4(7)
C23 C22 C21 120.6(7)
C27 C22 C21 123.0(7)
C66 C67 H67 120.2
C66 C67 C68 119.7(8)
C68 C67 H67 120.2
C37 C36 H36 119.1
C35 C36 C37 121.8(8)
C35 C36 H36 119.1
C73 C72 H72 127.8
C71 C72 C73 104.4(7)
C71 C72 H72 127.8
C47 C46 H46 120.4
C45 C46 C47 119.3(7)
C45 C46 H46 120.4
C3 C4 H4 119.5
C5 C4 C3 120.9(7)
C5 C4 H4 119.5
C15 C14 H14 119.5
C13 C14 C15 121.1(8)
C13 C14 H14 119.5
C12 C13 H13 119.0
C14 C13 C12 121.9(8)
C14 C13 H13 119.0
C69 C68 C67 118.4(8)
C69 C68 H68 120.8
C67 C68 H68 120.8
N12 C65 C66 120.8(7)
N12 C65 C11 115.0(6)
C66 C65 C11 124.2(7)
C54 C53 H53 120.7
C52 C53 C54 118.6(7)
C52 C53 H53 120.7
N31 C50 C51 122.6(7)
N31 C50 H50 118.7
C51 C50 H50 118.7
C43 C42 C41 118.3(7)
C43 C42 H42 120.8
C41 C42 H42 120.8
N11 C44 C31 113.0(6)
N11 C44 C43 121.2(7)
C43 C44 C31 125.8(6)
O201 S200 C200 103.5(5)
O200 S200 O201 115.5(5)
O200 S200 C200 101.4(6)
O202 S200 O201 115.7(5)
O202 S200 O200 114.4(5)
O202 S200 C200 103.7(5)
F202 C200 S200 111.7(8)
F202 C200 F201 105.6(9)
F201 C200 S200 110.1(9)
F200 C200 S200 111.8(8)
F200 C200 F202 110.5(11)
F200 C200 F201 106.8(10)
H O101 HA 109.4
C101 O100 C102 112.5(16)
HB C100 HC 109.5
HB C100 HD 109.5
HC C100 HD 109.5
C101 C100 HB 109.5
C101 C100 HC 109.5
C101 C100 HD 109.5
O100 C102 HE 108.7
O100 C102 HF 108.7
HE C102 HF 107.6
C103 C102 O100 114.4(15)
C103 C102 HE 108.7
C103 C102 HF 108.7
O100 C101 C100 109.7(18)
O100 C101 HG 109.7
O100 C101 HH 109.7
C100 C101 HG 109.7
C100 C101 HH 109.7
HG C101 HH 108.2
C102 C103 HI 109.5
C102 C103 HJ 109.5
C102 C103 HK 109.5
HI C103 HJ 109.5
HI C103 HK 109.5
HJ C103 HK 109.5

loop_
_geom_bond_atom_site_label_1
_geom_bond_atom_site_label_2
_geom_bond_distance
Fe1 O1 2.092(5)
Fe1 O11 2.130(5)
Fe1 O31 2.033(5)
Fe1 N13 2.116(6)
Fe1 N11 2.241(6)
Fe1 N12 2.148(6)
Fe3 Fe2 2.9555(16)
Fe3 O1 1.923(5)
Fe3 O21 1.988(5)
Fe3 O31 2.059(5)
Fe3 N32 2.132(6)
Fe3 N31 2.216(6)
Fe3 N33 2.078(6)
Fe2 O1 1.984(5)
Fe2 O11 1.965(5)
Fe2 O21 2.104(5)
Fe2 N23 2.103(6)
Fe2 N22 2.145(7)
Fe2 N21 2.217(6)
Mn1 O1 2.064(5)
Mn1 O2 2.163(6)
Mn1 N24 2.143(7)
Mn1 N14 2.129(7)
Mn1 N34 2.137(7)
S201 O205 1.424(6)
S201 O203 1.433(7)
S201 O204 1.435(7)
S201 C201 1.825(11)
F204 C201 1.350(12)
F205 C201 1.330(11)
F203 C201 1.308(11)
O2 H2A 0.9079
O2 H2B 0.9065
O11 C11 1.395(8)
O21 C21 1.397(8)
O31 C31 1.382(8)
N23 N24 1.396(9)
N23 C81 1.339(10)
N24 C83 1.324(10)
N32 C49 1.354(9)
N32 C45 1.337(10)
N22 C59 1.350(10)
N22 C55 1.362(10)
N13 N14 1.380(9)
N13 C71 1.343(9)
N11 C40 1.343(10)
N11 C44 1.359(9)
N21 C64 1.344(10)
N21 C60 1.346(9)
N12 C69 1.341(10)
N12 C65 1.352(10)
N31 C54 1.332(9)
N31 C50 1.366(9)
N33 N34 1.406(9)
N33 C91 1.341(10)
N14 C73 1.342(10)
N34 C93 1.340(11)
C47 H47 0.9500
C47 C48 1.395(12)
C47 C46 1.389(11)
C6 H6 0.9500
C6 C1 1.398(11)
C6 C5 1.391(10)
C2 H2 0.9500
C2 C1 1.385(10)
C2 C3 1.391(10)
C40 H40 0.9500
C40 C41 1.364(11)
C37 C5 1.495(11)
C37 C32 1.400(11)
C37 C36 1.422(11)
C83 H83 0.9500
C83 C82 1.393(12)
C59 H59 0.9500
C59 C58 1.372(12)
C16 H16 0.9500
C16 C17 1.396(11)
C16 C15 1.377(12)
C54 C21 1.533(10)
C54 C53 1.400(11)
C63 H63 0.9500
C63 C64 1.374(10)
C63 C62 1.384(11)
C61 H61 0.9500
C61 C60 1.373(10)
C61 C62 1.377(12)
C69 H69 0.9500
C69 C68 1.374(11)
C57 H57 0.9500
C57 C58 1.387(14)
C57 C56 1.384(12)
C1 C17 1.492(10)
C64 C11 1.560(10)
C55 C56 1.379(11)
C55 C21 1.550(10)
C49 H49 0.9500
C49 C48 1.385(11)
C31 C45 1.546(10)
C31 C32 1.558(10)
C31 C44 1.539(10)
C73 H73 0.9500
C73 C72 1.386(12)
C35 H35 0.9500
C35 C34 1.379(12)
C35 C36 1.370(12)
C48 H48 0.9500
C43 H43 0.9500
C43 C42 1.385(11)
C43 C44 1.380(10)
C25 H25 0.9500
C25 C24 1.391(12)
C25 C26 1.384(12)
C52 H52 0.9500
C52 C51 1.391(11)
C52 C53 1.386(11)
C24 H24 0.9500
C24 C23 1.386(11)
C82 H82 0.9500
C82 C81 1.380(11)
C17 C12 1.420(11)
C26 H26 0.9500
C26 C27 1.394(10)
C3 C27 1.497(10)
C3 C4 1.389(10)
C58 H58 0.9500
C71 H71 0.9500
C71 C72 1.375(12)
C5 C4 1.381(10)
C23 H23 0.9500
C23 C22 1.398(11)
C66 H66 0.9500
C66 C67 1.374(11)
C66 C65 1.397(10)
C27 C22 1.419(10)
C56 H56 0.9500
C12 C11 1.549(11)
C12 C13 1.406(11)
C91 H91 0.9500
C91 C92 1.388(12)
C45 C46 1.380(10)
C93 H93 0.9500
C93 C92 1.387(13)
C60 H60 0.9500
C33 H33 0.9500
C33 C34 1.377(11)
C33 C32 1.392(10)
C15 H15 0.9500
C15 C14 1.390(13)
C62 H62 0.9500
C11 C65 1.541(10)
C21 C22 1.542(10)
C51 H51 0.9500
C51 C50 1.382(11)
C92 H92 0.9500
C34 H34 0.9500
C41 H41 0.9500
C41 C42 1.386(11)
C81 H81 0.9500
C67 H67 0.9500
C67 C68 1.385(13)
C36 H36 0.9500
C72 H72 0.9500
C46 H46 0.9500
C4 H4 0.9500
C14 H14 0.9500
C14 C13 1.378(13)
C13 H13 0.9500
C68 H68 0.9500
C53 H53 0.9500
C50 H50 0.9500
C42 H42 0.9500
S200 O201 1.446(7)
S200 O200 1.440(8)
S200 O202 1.434(7)
S200 C200 1.795(12)
F202 C200 1.324(13)
F201 C200 1.348(13)
F200 C200 1.314(12)
O101 H 0.8702
O101 HA 0.8709
O100 C102 1.49(2)
O100 C101 1.30(2)
C100 HB 0.9800
C100 HC 0.9800
C100 HD 0.9800
C100 C101 1.49(3)
C102 HE 0.9900
C102 HF 0.9900
C102 C103 1.44(3)
C101 HG 0.9900
C101 HH 0.9900
C103 HI 0.9800
C103 HJ 0.9800
C103 HK 0.9800

loop_
_geom_hbond_atom_site_label_D
_geom_hbond_atom_site_label_H
_geom_hbond_atom_site_label_A
_geom_hbond_distance_DH
_geom_hbond_distance_HA
_geom_hbond_distance_DA
_geom_hbond_angle_DHA
O2 H2B O203 0.91 1.83 2.695(10) 159.4
